data_2002321
loop_
_publ_author_name
'Waburg, M'
'Mueller-Buschbaum, Hk'

_publ_section_title
;
Synthese und Strukturuntersuchung von Zn3 Ta2 O8
;
_journal_name_full
;
Monatshefte fuer Chemie und verwandte Teile anderer Wissenschaften
(109,1978-)
;
_journal_page_first 15
_journal_page_last 20
_journal_volume 115
_journal_year 1984
_chemical_formula_structural 'Zn3 Ta2 O8'
_chemical_formula_sum 'O8 Ta2 Zn3'
_chemical_name_systematic 'Trizinc ditantalum oxide'
_space_group_IT_number 15
_symmetry_cell_setting monoclinic
_symmetry_Int_Tables_number 15
_symmetry_space_group_name_Hall '-C 2yc'
_symmetry_space_group_name_H-M 'C 1 2/c 1'
_cell_angle_alpha 90
_cell_angle_beta 116.03
_cell_angle_gamma 90
_cell_formula_units_Z 4
_cell_length_a 9.499
_cell_length_b 8.411
_cell_length_c 8.881
_cell_volume 637.6
_refine_ls_R_factor_all 0.072
_cod_database_code 2002321

loop_
_symmetry_equiv_pos_as_xyz
x,y,z
-x,y,1/2-z
-x,-y,-z
x,-y,1/2+z
1/2+x,1/2+y,z
1/2-x,1/2+y,1/2-z
1/2-x,1/2-y,-z
1/2+x,1/2-y,1/2+z

loop_
_atom_site_label
_atom_site_type_symbol
_atom_site_symmetry_multiplicity
_atom_site_Wyckoff_symbol
_atom_site_fract_x
_atom_site_fract_y
_atom_site_fract_z
_atom_site_occupancy
_atom_site_attached_hydrogens
_atom_site_calc_flag
Ta1 Ta5+ 8 f 0.0812(1) 0.1427(1) 0.1269(1) 1. 0 d
Zn1 Zn2+ 8 f 0.3421(3) 0.0257(3) 0.5067(3) 1. 0 d
Zn2 Zn2+ 4 e 0. 0.7612(4) 0.25 1. 0 d
O1 O2- 8 f 0.036(2) 0.899(2) 0.104(2) 1. 0 d
O2 O2- 8 f 0.147(2) 0.137(2) 0.351(2) 1. 0 d
O3 O2- 8 f 0.056(2) 0.363(2) 0.088(2) 1. 0 d
O4 O2- 8 f 0.698(2) 0.882(2) 0.856(2) 1. 0 d

loop_
_atom_type_symbol
_atom_type_oxidation_number
Ta5+ 5.000
Zn2+ 2.000
O2- -2.000
